data_7129509
loop_
_publ_author_name
'Gong, Chun-Hua'
'Hu, Xiaozong'
'Han, Zhen'
'Liu, Xiao-Fei'
'Yang, Min-Zi'
'Zang, Shuang-Quan'

_publ_section_title
;
 Epitaxial Coordination Assembly of Semi-conductive Silver-chalcogenide
 Layer-based MOF
;
_journal_name_full 'Chemical Communications'
_journal_paper_doi 10.1039/D1CC07160B
_journal_year 2022
_chemical_formula_moiety 'C11 H21 Ag4 F3 O2 S3'
_chemical_formula_sum 'C11 H21 Ag4 F3 O2 S3'
_chemical_formula_weight 769.94
_chemical_name_systematic '2D MOF'
_space_group_crystal_system orthorhombic
_space_group_IT_number 29
_space_group_name_Hall 'P 2c -2ac'
_space_group_name_H-M_alt 'P c a 21'
_atom_sites_solution_hydrogens geom
_atom_sites_solution_primary dual
_audit_creation_date 2020-11-21
_audit_creation_method
;
Olex2 1.2-alpha
(compiled 2018.07.26 svn.r3523 for OlexSys, GUI svn.r5532)
;
_audit_update_record
;
2021-09-27 deposited with the CCDC.	2022-01-06 downloaded from the CCDC.
;
_cell_angle_alpha 90
_cell_angle_beta 90
_cell_angle_gamma 90
_cell_formula_units_Z 4
_cell_length_a 13.9132(6)
_cell_length_b 10.6234(5)
_cell_length_c 12.9987(7)
_cell_measurement_reflns_used 4380
_cell_measurement_temperature 200.00(10)
_cell_measurement_theta_max 28.4070
_cell_measurement_theta_min 2.8900
_cell_volume 1921.28(16)
_computing_cell_refinement 'CrysAlisPro 1.171.39.27b (Rigaku OD, 2015)'
_computing_data_collection 'CrysAlisPro 1.171.39.27b (Rigaku OD, 2015)'
_computing_data_reduction 'CrysAlisPro 1.171.39.27b (Rigaku OD, 2015)'
_computing_molecular_graphics 'Olex2 (Dolomanov et al., 2009)'
_computing_publication_material 'Olex2 (Dolomanov et al., 2009)'
_computing_structure_refinement 'ShelXL (Sheldrick, 2015)'
_computing_structure_solution 'ShelXT (Sheldrick, 2015)'
_diffrn_ambient_environment N~2~
_diffrn_ambient_temperature 200.00(10)
_diffrn_detector 'CCD plate'
_diffrn_measured_fraction_theta_full 0.999
_diffrn_measured_fraction_theta_max 0.869
_diffrn_measurement_details
;
List of Runs (angles in degrees, time in seconds):

  # Type    Start    End  Width  t~exp~   \w     \q     \k     \f   Frames
#--------------------------------------------------------------------------
  1  \w    -93.00 -17.00   0.50    2.00    --   -3.60 -77.00 -30.00  152
  2  \w      5.00  32.00   0.50    2.00    --   -3.60 -77.00 -30.00   54
  3  \w      0.00  42.00   0.50    2.00    --    3.60  38.00 -30.00   84
  4  \w     61.00  86.00   0.50    2.00    --    3.60  38.00 -30.00   50
;
_diffrn_measurement_device 'four-circle diffractometer'
_diffrn_measurement_device_type 'XtaLAB AFC12 (RINC): Kappa single'
_diffrn_measurement_method '\w scans'
_diffrn_orient_matrix_type 'CrysAlisPro convention (1999,Acta A55,543-557)'
_diffrn_orient_matrix_UB_11 0.0090423000
_diffrn_orient_matrix_UB_12 -0.0656964000
_diffrn_orient_matrix_UB_13 0.0007810000
_diffrn_orient_matrix_UB_21 0.0484779000
_diffrn_orient_matrix_UB_22 0.0111802000
_diffrn_orient_matrix_UB_23 -0.0141689000
_diffrn_orient_matrix_UB_31 0.0129027000
_diffrn_orient_matrix_UB_32 0.0040469000
_diffrn_orient_matrix_UB_33 0.0526996000
_diffrn_radiation_monochromator graphite
_diffrn_radiation_probe x-ray
_diffrn_radiation_type MoK\a
_diffrn_radiation_wavelength 0.71073
_diffrn_reflns_av_R_equivalents 0.0423
_diffrn_reflns_av_unetI/netI 0.0507
_diffrn_reflns_Laue_measured_fraction_full 0.999
_diffrn_reflns_Laue_measured_fraction_max 0.869
_diffrn_reflns_limit_h_max 18
_diffrn_reflns_limit_h_min -17
_diffrn_reflns_limit_k_max 14
_diffrn_reflns_limit_k_min -13
_diffrn_reflns_limit_l_max 15
_diffrn_reflns_limit_l_min -17
_diffrn_reflns_number 10488
_diffrn_reflns_point_group_measured_fraction_full 0.910
_diffrn_reflns_point_group_measured_fraction_max 0.739
_diffrn_reflns_theta_full 26.000
_diffrn_reflns_theta_max 29.185
_diffrn_reflns_theta_min 1.917
_diffrn_source 'fine-focus sealed X-ray tube'
_diffrn_source_type 'Enhance (Mo) X-ray Source'
_exptl_absorpt_coefficient_mu 4.371
_exptl_absorpt_correction_T_max 1.00000
_exptl_absorpt_correction_T_min 0.84940
_exptl_absorpt_correction_type multi-scan
_exptl_absorpt_process_details
;
CrysAlisPro 1.171.39.27b (Rigaku Oxford Diffraction, 2015)
Empirical absorption correction using spherical harmonics,
 implemented in SCALE3 ABSPACK scaling algorithm.
;
_exptl_crystal_colour colourless
_exptl_crystal_colour_primary colourless
_exptl_crystal_density_diffrn 2.662
_exptl_crystal_description sheet
_exptl_crystal_F_000 1464
_exptl_crystal_size_max 0.5
_exptl_crystal_size_mid 0.2
_exptl_crystal_size_min 0.05
_refine_diff_density_max 1.215
_refine_diff_density_min -1.647
_refine_diff_density_rms 0.551
_refine_ls_abs_structure_details
;
 Flack x determined using 1282 quotients [(I+)-(I-)]/[(I+)+(I-)]
 (Parsons and Flack (2004), Acta Cryst. A60, s61).
;
_refine_ls_abs_structure_Flack -0.04(7)
_refine_ls_extinction_method none
_refine_ls_goodness_of_fit_ref 1.198
_refine_ls_hydrogen_treatment constr
_refine_ls_matrix_type full
_refine_ls_number_parameters 214
_refine_ls_number_reflns 3830
_refine_ls_number_restraints 1
_refine_ls_restrained_S_all 1.198
_refine_ls_R_factor_all 0.0427
_refine_ls_R_factor_gt 0.0317
_refine_ls_shift/su_max 0.000
_refine_ls_shift/su_mean 0.000
_refine_ls_structure_factor_coef Fsqd
_refine_ls_weighting_details
;
 w=1/[\s^2^(Fo^2^)+(0.0628P)^2^+0.6635P]
 where P=(Fo^2^+2Fc^2^)/3
;
_refine_ls_weighting_scheme calc
_refine_ls_wR_factor_gt 0.0850
_refine_ls_wR_factor_ref 0.1192
_reflns_Friedel_coverage 0.630
_reflns_Friedel_fraction_full 0.812
_reflns_Friedel_fraction_max 0.597
_reflns_number_gt 3393
_reflns_number_total 3830
_reflns_threshold_expression 'I > 2\s(I)'
_cod_data_source_file d1cc07160b2.cif
_cod_data_source_block 2D_MOF
_cod_database_code 7129509
_shelxl_version_number 2013-2
_chemical_oxdiff_usercomment ' '
_shelx_space_group_comment
;
The symmetry employed for this shelxl refinement is uniquely defined
by the following loop, which should always be used as a source of
symmetry information in preference to the above space-group names.
They are only intended as comments.
;
_shelx_estimated_absorpt_t_max 0.811
_shelx_estimated_absorpt_t_min 0.219
_reflns_odcompleteness_completeness 99.73
_reflns_odcompleteness_iscentric 1
_reflns_odcompleteness_theta 26.32
_olex2_refinement_description
;
1. Fixed Uiso
 At 1.2 times of:
  All C(H) groups
 At 1.5 times of:
  All C(H,H,H) groups
2.a Ternary CH refined with riding coordinates:
 C1(H1), C4(H4), C7(H7)
2.b Idealised Me refined as rotating group:
 C5(H5A,H5B,H5C), C9(H9A,H9B,H9C), C2(H2A,H2B,H2C), C6(H6A,H6B,H6C), C3(H3A,
 H3B,H3C), C8(H8A,H8B,H8C)
;
_olex2_submission_special_instructions 'No special instructions were received'
_oxdiff_exptl_absorpt_empirical_details
;
Empirical correction (ABSPACK) includes:
- Absorption correction using spherical harmonics
- Frame scaling
;
_oxdiff_exptl_absorpt_empirical_full_max 1.314
_oxdiff_exptl_absorpt_empirical_full_min 0.811

loop_
_space_group_symop_operation_xyz
'x, y, z'
'-x, -y, z+1/2'
'x+1/2, -y, z'
'-x+1/2, y, z+1/2'

loop_
_atom_site_label
_atom_site_type_symbol
_atom_site_fract_x
_atom_site_fract_y
_atom_site_fract_z
_atom_site_U_iso_or_equiv
_atom_site_adp_type
_atom_site_occupancy
_atom_site_site_symmetry_order
_atom_site_calc_flag
_atom_site_refinement_flags_posn
_atom_site_refinement_flags_adp
_atom_site_refinement_flags_occupancy
_atom_site_disorder_assembly
_atom_site_disorder_group
Ag4 Ag 0.68432(7) 0.56539(10) 0.41108(8) 0.0299(2) Uani 1 1 d . . . . .
Ag2 Ag 0.60302(8) 0.47938(9) 0.07344(8) 0.0334(3) Uani 1 1 d . . . . .
Ag3 Ag 0.49313(7) 0.48661(10) 0.29351(9) 0.0328(3) Uani 1 1 d . . . . .
Ag1 Ag 0.79769(8) 0.54023(12) 0.17537(9) 0.0392(3) Uani 1 1 d . . . . .
S1 S 0.6655(2) 0.4197(3) 0.2465(2) 0.0189(5) Uani 1 1 d . . . . .
S3 S 0.6319(2) 0.5897(3) -0.0897(3) 0.0209(5) Uani 1 1 d . . . . .
S2 S 0.9223(2) 0.6017(3) 0.0598(2) 0.0229(6) Uani 1 1 d . . . . .
F1 F 0.6213(7) 0.9416(8) 0.1456(7) 0.044(2) Uani 1 1 d . . . . .
F2 F 0.4787(7) 0.9368(9) 0.2056(10) 0.059(3) Uani 1 1 d . . . . .
F3 F 0.5988(9) 0.9633(9) 0.3073(7) 0.056(3) Uani 1 1 d . . . . .
C11 C 0.5688(10) 0.9008(12) 0.2229(10) 0.027(3) Uani 1 1 d . . . . .
C1 C 0.7014(8) 0.2522(11) 0.2566(10) 0.022(2) Uani 1 1 d . . . . .
H1 H 0.6432 0.2001 0.2569 0.026 Uiso 1 1 calc R . . . .
C5 C 1.0192(10) 0.8198(15) 0.0023(12) 0.039(3) Uani 1 1 d . . . . .
H5A H 1.0780 0.7763 0.0172 0.058 Uiso 1 1 calc GR . . . .
H5B H 1.0285 0.9087 0.0112 0.058 Uiso 1 1 calc GR . . . .
H5C H 1.0005 0.8030 -0.0675 0.058 Uiso 1 1 calc GR . . . .
O1 O 0.5034(7) 0.6953(9) 0.2359(8) 0.036(2) Uani 1 1 d . . . . .
O2 O 0.6617(8) 0.7201(10) 0.2508(11) 0.051(3) Uani 1 1 d . . . . .
C9 C 0.4940(9) 0.7623(14) -0.0272(11) 0.032(3) Uani 1 1 d . . . . .
H9A H 0.4572 0.7432 -0.0877 0.048 Uiso 1 1 calc GR . . . .
H9B H 0.4793 0.8462 -0.0046 0.048 Uiso 1 1 calc GR . . . .
H9C H 0.4782 0.7035 0.0263 0.048 Uiso 1 1 calc GR . . . .
C4 C 0.9387(9) 0.7732(12) 0.0768(10) 0.025(3) Uani 1 1 d . . . . .
H4 H 0.9601 0.7884 0.1476 0.030 Uiso 1 1 calc R . . . .
C2 C 0.7632(11) 0.2150(13) 0.1629(11) 0.036(3) Uani 1 1 d . . . . .
H2A H 0.7332 0.2452 0.1011 0.053 Uiso 1 1 calc GR . . . .
H2B H 0.7689 0.1251 0.1598 0.053 Uiso 1 1 calc GR . . . .
H2C H 0.8259 0.2518 0.1694 0.053 Uiso 1 1 calc GR . . . .
C7 C 0.5997(8) 0.7529(11) -0.0517(10) 0.021(2) Uani 1 1 d . . . . .
H7 H 0.6356 0.7738 0.0108 0.025 Uiso 1 1 calc R . . . .
C10 C 0.5774(10) 0.7558(12) 0.2361(10) 0.027(3) Uani 1 1 d . . . . .
C6 C 0.8449(10) 0.8489(16) 0.0588(14) 0.046(4) Uani 1 1 d . . . . .
H6A H 0.8175 0.8255 -0.0062 0.070 Uiso 1 1 calc GR . . . .
H6B H 0.8592 0.9373 0.0586 0.070 Uiso 1 1 calc GR . . . .
H6C H 0.8000 0.8307 0.1128 0.070 Uiso 1 1 calc GR . . . .
C3 C 0.7529(11) 0.2324(15) 0.3544(12) 0.040(3) Uani 1 1 d . . . . .
H3A H 0.8100 0.2831 0.3553 0.061 Uiso 1 1 calc GR . . . .
H3B H 0.7702 0.1452 0.3607 0.061 Uiso 1 1 calc GR . . . .
H3C H 0.7122 0.2559 0.4107 0.061 Uiso 1 1 calc GR . . . .
C8 C 0.6287(11) 0.8424(14) -0.1330(12) 0.041(4) Uani 1 1 d . . . . .
H8A H 0.6893 0.8168 -0.1614 0.061 Uiso 1 1 calc GR . . . .
H8B H 0.6348 0.9252 -0.1041 0.061 Uiso 1 1 calc GR . . . .
H8C H 0.5810 0.8433 -0.1863 0.061 Uiso 1 1 calc GR . . . .

loop_
_atom_site_aniso_label
_atom_site_aniso_U_11
_atom_site_aniso_U_22
_atom_site_aniso_U_33
_atom_site_aniso_U_23
_atom_site_aniso_U_13
_atom_site_aniso_U_12
Ag4 0.0260(5) 0.0312(5) 0.0325(5) -0.0066(4) 0.0054(5) 0.0029(4)
Ag2 0.0444(6) 0.0275(5) 0.0284(5) 0.0042(5) -0.0087(5) 0.0014(4)
Ag3 0.0250(5) 0.0280(5) 0.0454(6) 0.0075(5) 0.0137(5) 0.0001(4)
Ag1 0.0256(5) 0.0422(6) 0.0497(7) 0.0177(6) 0.0065(5) -0.0083(5)
S1 0.0168(13) 0.0173(12) 0.0226(13) 0.0012(11) 0.0026(11) 0.0009(10)
S3 0.0170(12) 0.0231(13) 0.0227(12) -0.0024(14) -0.0032(12) 0.0006(11)
S2 0.0196(13) 0.0240(13) 0.0250(15) 0.0015(12) 0.0002(12) -0.0043(11)
F1 0.059(6) 0.026(4) 0.046(5) 0.009(4) 0.014(5) 0.001(4)
F2 0.037(5) 0.027(4) 0.113(9) 0.011(5) -0.006(6) 0.010(4)
F3 0.103(9) 0.027(4) 0.038(5) -0.005(4) -0.008(5) -0.006(5)
C11 0.035(7) 0.020(6) 0.027(6) 0.000(5) -0.001(5) 0.005(5)
C1 0.016(5) 0.020(5) 0.029(6) 0.002(5) -0.002(5) 0.002(4)
C5 0.029(7) 0.043(9) 0.043(8) -0.002(7) 0.002(6) -0.012(7)
O1 0.031(5) 0.023(5) 0.054(6) 0.010(4) -0.013(5) -0.007(4)
O2 0.036(6) 0.028(5) 0.091(9) 0.020(6) -0.002(6) 0.002(4)
C9 0.027(7) 0.035(8) 0.034(8) -0.010(6) -0.009(6) 0.005(6)
C4 0.025(6) 0.031(6) 0.021(5) -0.008(5) 0.000(5) -0.004(5)
C2 0.033(7) 0.031(7) 0.042(8) -0.017(7) -0.008(6) 0.011(6)
C7 0.019(5) 0.022(6) 0.022(5) -0.005(5) -0.006(5) 0.002(5)
C10 0.033(7) 0.021(6) 0.026(6) 0.002(5) 0.001(6) 0.004(5)
C6 0.031(7) 0.046(9) 0.062(11) -0.011(9) -0.001(8) 0.010(6)
C3 0.031(8) 0.043(8) 0.047(9) 0.012(7) 0.002(7) 0.011(7)
C8 0.050(9) 0.027(7) 0.045(9) 0.000(7) -0.006(8) 0.006(7)

loop_
_atom_type_symbol
_atom_type_description
_atom_type_scat_dispersion_real
_atom_type_scat_dispersion_imag
_atom_type_scat_source
C C 0.0033 0.0016 'International Tables Vol C Tables 4.2.6.8 and 6.1.1.4'
H H 0.0000 0.0000 'International Tables Vol C Tables 4.2.6.8 and 6.1.1.4'
Ag Ag -0.8971 1.1015 'International Tables Vol C Tables 4.2.6.8 and 6.1.1.4'
F F 0.0171 0.0103 'International Tables Vol C Tables 4.2.6.8 and 6.1.1.4'
O O 0.0106 0.0060 'International Tables Vol C Tables 4.2.6.8 and 6.1.1.4'
S S 0.1246 0.1234 'International Tables Vol C Tables 4.2.6.8 and 6.1.1.4'

loop_
_geom_angle_atom_site_label_1
_geom_angle_atom_site_label_2
_geom_angle_atom_site_label_3
_geom_angle
_geom_angle_site_symmetry_1
_geom_angle_site_symmetry_3
_geom_angle_publ_flag
S1 Ag4 Ag3 51.41(7) . . ?
S3 Ag4 Ag3 148.96(8) 4_655 . ?
S3 Ag4 S1 98.85(9) 4_655 . ?
S2 Ag4 Ag3 85.11(8) 4_655 . ?
S2 Ag4 S1 131.56(10) 4_655 . ?
S2 Ag4 S3 125.85(11) 4_655 4_655 ?
Ag1 Ag2 Ag3 91.73(4) . . ?
S1 Ag2 Ag3 51.30(7) . . ?
S1 Ag2 Ag1 50.18(7) . . ?
S1 Ag2 S2 107.86(10) . 3_465 ?
S3 Ag2 Ag3 145.81(8) . . ?
S3 Ag2 Ag1 97.30(8) . . ?
S3 Ag2 S1 147.49(11) . . ?
S3 Ag2 S2 104.56(10) . 3_465 ?
S2 Ag2 Ag3 67.76(7) 3_465 . ?
S2 Ag2 Ag1 157.74(8) 3_465 . ?
Ag4 Ag3 Ag2 92.05(4) . . ?
Ag1 Ag3 Ag4 169.95(5) 3_465 . ?
Ag1 Ag3 Ag2 88.55(4) 3_465 . ?
S1 Ag3 Ag4 53.67(7) . . ?
S1 Ag3 Ag2 49.11(7) . . ?
S1 Ag3 Ag1 131.78(8) . 3_465 ?
S3 Ag3 Ag4 112.57(9) 2_665 . ?
S3 Ag3 Ag2 150.94(9) 2_665 . ?
S3 Ag3 Ag1 69.95(8) 2_665 3_465 ?
S3 Ag3 S1 135.88(10) 2_665 . ?
O1 Ag3 Ag4 81.6(2) . . ?
O1 Ag3 Ag2 73.3(3) . . ?
O1 Ag3 Ag1 89.0(2) . 3_465 ?
O1 Ag3 S1 97.4(3) . . ?
O1 Ag3 S3 123.7(3) . 2_665 ?
Ag2 Ag1 Ag3 162.36(5) . 3_565 ?
S1 Ag1 Ag2 52.18(8) . . ?
S1 Ag1 Ag3 115.03(8) . 3_565 ?
S2 Ag1 Ag2 115.17(9) . . ?
S2 Ag1 Ag3 72.72(8) . 3_565 ?
S2 Ag1 S1 159.44(12) . . ?
Ag2 S1 Ag4 127.84(11) . . ?
Ag2 S1 Ag3 79.59(9) . . ?
Ag3 S1 Ag4 74.91(8) . . ?
Ag1 S1 Ag4 85.67(10) . . ?
Ag1 S1 Ag2 77.64(10) . . ?
Ag1 S1 Ag3 130.64(12) . . ?
C1 S1 Ag4 118.5(4) . . ?
C1 S1 Ag2 113.7(4) . . ?
C1 S1 Ag3 120.0(4) . . ?
C1 S1 Ag1 109.2(4) . . ?
Ag2 S3 Ag4 96.41(11) . 4_654 ?
Ag3 S3 Ag4 132.58(13) 2_664 4_654 ?
Ag3 S3 Ag2 105.14(11) 2_664 . ?
C7 S3 Ag4 109.5(4) . 4_654 ?
C7 S3 Ag2 100.2(4) . . ?
C7 S3 Ag3 107.6(4) . 2_664 ?
Ag4 S2 Ag2 124.70(12) 4_654 3_565 ?
Ag1 S2 Ag4 90.78(10) . 4_654 ?
Ag1 S2 Ag2 123.76(12) . 3_565 ?
C4 S2 Ag4 108.8(4) . 4_654 ?
C4 S2 Ag2 101.2(4) . 3_565 ?
C4 S2 Ag1 106.5(4) . . ?
F1 C11 F2 107.4(11) . . ?
F1 C11 F3 106.7(11) . . ?
F1 C11 C10 111.6(10) . . ?
F2 C11 F3 106.7(12) . . ?
F2 C11 C10 112.2(11) . . ?
F3 C11 C10 111.9(10) . . ?
S1 C1 H1 108.6 . . ?
C2 C1 S1 109.9(9) . . ?
C2 C1 H1 108.6 . . ?
C3 C1 S1 109.2(10) . . ?
C3 C1 H1 108.6 . . ?
C3 C1 C2 111.9(11) . . ?
H5A C5 H5B 109.5 . . ?
H5A C5 H5C 109.5 . . ?
H5B C5 H5C 109.5 . . ?
C4 C5 H5A 109.5 . . ?
C4 C5 H5B 109.5 . . ?
C4 C5 H5C 109.5 . . ?
C10 O1 Ag3 123.5(9) . . ?
H9A C9 H9B 109.5 . . ?
H9A C9 H9C 109.5 . . ?
H9B C9 H9C 109.5 . . ?
C7 C9 H9A 109.5 . . ?
C7 C9 H9B 109.5 . . ?
C7 C9 H9C 109.5 . . ?
S2 C4 H4 108.2 . . ?
C5 C4 S2 109.0(9) . . ?
C5 C4 H4 108.2 . . ?
C6 C4 S2 112.9(9) . . ?
C6 C4 C5 110.2(12) . . ?
C6 C4 H4 108.2 . . ?
C1 C2 H2A 109.5 . . ?
C1 C2 H2B 109.5 . . ?
C1 C2 H2C 109.5 . . ?
H2A C2 H2B 109.5 . . ?
H2A C2 H2C 109.5 . . ?
H2B C2 H2C 109.5 . . ?
S3 C7 H7 107.9 . . ?
C9 C7 S3 110.7(9) . . ?
C9 C7 H7 107.9 . . ?
C8 C7 S3 110.1(9) . . ?
C8 C7 C9 112.1(11) . . ?
C8 C7 H7 107.9 . . ?
O1 C10 C11 117.3(12) . . ?
O1 C10 O2 129.5(12) . . ?
O2 C10 C11 113.0(12) . . ?
C4 C6 H6A 109.5 . . ?
C4 C6 H6B 109.5 . . ?
C4 C6 H6C 109.5 . . ?
H6A C6 H6B 109.5 . . ?
H6A C6 H6C 109.5 . . ?
H6B C6 H6C 109.5 . . ?
C1 C3 H3A 109.5 . . ?
C1 C3 H3B 109.5 . . ?
C1 C3 H3C 109.5 . . ?
H3A C3 H3B 109.5 . . ?
H3A C3 H3C 109.5 . . ?
H3B C3 H3C 109.5 . . ?
C7 C8 H8A 109.5 . . ?
C7 C8 H8B 109.5 . . ?
C7 C8 H8C 109.5 . . ?
H8A C8 H8B 109.5 . . ?
H8A C8 H8C 109.5 . . ?
H8B C8 H8C 109.5 . . ?

loop_
_geom_bond_atom_site_label_1
_geom_bond_atom_site_label_2
_geom_bond_distance
_geom_bond_site_symmetry_2
_geom_bond_publ_flag
Ag4 Ag3 3.1799(15) . ?
Ag4 S1 2.653(3) . ?
Ag4 S3 2.570(3) 4_655 ?
Ag4 S2 2.467(3) 4_655 ?
Ag2 Ag3 3.2444(16) . ?
Ag2 Ag1 3.0837(15) . ?
Ag2 S1 2.494(3) . ?
Ag2 S3 2.456(3) . ?
Ag2 S2 2.664(3) 3_465 ?
Ag3 Ag1 3.1359(16) 3_465 ?
Ag3 S1 2.574(3) . ?
Ag3 S3 2.447(3) 2_665 ?
Ag3 O1 2.344(10) . ?
Ag1 Ag3 3.1360(16) 3_565 ?
Ag1 S1 2.425(3) . ?
Ag1 S2 2.385(3) . ?
S1 C1 1.853(12) . ?
S3 Ag4 2.570(3) 4_654 ?
S3 Ag3 2.447(3) 2_664 ?
S3 C7 1.858(12) . ?
S2 Ag4 2.467(3) 4_654 ?
S2 Ag2 2.663(3) 3_565 ?
S2 C4 1.850(12) . ?
F1 C11 1.316(16) . ?
F2 C11 1.329(16) . ?
F3 C11 1.348(16) . ?
C11 C10 1.554(17) . ?
C1 H1 0.9800 . ?
C1 C2 1.543(19) . ?
C1 C3 1.474(19) . ?
C5 H5A 0.9600 . ?
C5 H5B 0.9600 . ?
C5 H5C 0.9600 . ?
C5 C4 1.561(19) . ?
O1 C10 1.214(16) . ?
O2 C10 1.247(17) . ?
C9 H9A 0.9600 . ?
C9 H9B 0.9600 . ?
C9 H9C 0.9600 . ?
C9 C7 1.508(17) . ?
C4 H4 0.9800 . ?
C4 C6 1.550(19) . ?
C2 H2A 0.9600 . ?
C2 H2B 0.9600 . ?
C2 H2C 0.9600 . ?
C7 H7 0.9800 . ?
C7 C8 1.477(19) . ?
C6 H6A 0.9600 . ?
C6 H6B 0.9600 . ?
C6 H6C 0.9600 . ?
C3 H3A 0.9600 . ?
C3 H3B 0.9600 . ?
C3 H3C 0.9600 . ?
C8 H8A 0.9600 . ?
C8 H8B 0.9600 . ?
C8 H8C 0.9600 . ?

loop_
_geom_torsion_atom_site_label_1
_geom_torsion_atom_site_label_2
_geom_torsion_atom_site_label_3
_geom_torsion_atom_site_label_4
_geom_torsion
_geom_torsion_site_symmetry_1
_geom_torsion_site_symmetry_2
_geom_torsion_site_symmetry_3
_geom_torsion_site_symmetry_4
_geom_torsion_publ_flag
Ag4 S1 C1 C2 -133.5(8) . . . . ?
Ag4 S1 C1 C3 -10.4(11) . . . . ?
Ag4 S3 C7 C9 -166.7(8) 4_654 . . . ?
Ag4 S3 C7 C8 68.8(10) 4_654 . . . ?
Ag4 S2 C4 C5 -82.9(9) 4_654 . . . ?
Ag4 S2 C4 C6 39.9(11) 4_654 . . . ?
Ag2 S1 C1 C2 46.8(9) . . . . ?
Ag2 S1 C1 C3 169.8(8) . . . . ?
Ag2 S3 C7 C9 -66.1(9) . . . . ?
Ag2 S3 C7 C8 169.4(9) . . . . ?
Ag2 S2 C4 C5 50.0(9) 3_565 . . . ?
Ag2 S2 C4 C6 172.8(10) 3_565 . . . ?
Ag3 S1 C1 C2 138.2(7) . . . . ?
Ag3 S1 C1 C3 -98.7(9) . . . . ?
Ag3 S3 C7 C9 43.5(10) 2_664 . . . ?
Ag3 S3 C7 C8 -81.0(9) 2_664 . . . ?
Ag3 O1 C10 C11 -164.6(8) . . . . ?
Ag3 O1 C10 O2 11(2) . . . . ?
Ag1 S1 C1 C2 -37.8(9) . . . . ?
Ag1 S1 C1 C3 85.2(10) . . . . ?
Ag1 S2 C4 C5 -179.5(8) . . . . ?
Ag1 S2 C4 C6 -56.7(11) . . . . ?
F1 C11 C10 O1 -125.1(14) . . . . ?
F1 C11 C10 O2 58.3(16) . . . . ?
F2 C11 C10 O1 -4.5(18) . . . . ?
F2 C11 C10 O2 178.9(13) . . . . ?
F3 C11 C10 O1 115.5(15) . . . . ?
F3 C11 C10 O2 -61.2(17) . . . . ?
